data_4035265
loop_
_publ_author_name
'Qiu, Yun'
'Dlugosch, Michael'
'Liu, Xin'
'Khan, Faiyaz'
'Ward, Jas S.'
'Lan, Ping'
'Banwell, Martin G.'

_publ_section_title
;
 Reductive Cyclization of o-Nitroarylated-\a,\b-unsaturated Aldehydes and
 Ketones with TiCl<sub>3</sub>/HCl or Fe/HCl Leading to
 1,2,3,9-Tetrahydro-4 H-carbazol-4-ones and Related Heterocycles.
;
_journal_issue 19
_journal_name_full 'The Journal of organic chemistry'
_journal_page_first 12023
_journal_page_last 12033
_journal_paper_doi 10.1021/acs.joc.8b01940
_journal_volume 83
_journal_year 2018
_chemical_formula_moiety 'C12 H13 N O'
_chemical_formula_sum 'C12 H13 N O'
_chemical_formula_weight 187.23
_space_group_crystal_system monoclinic
_space_group_IT_number 4
_space_group_name_Hall 'P 2yb'
_space_group_name_H-M_alt 'P 1 21 1'
_atom_sites_solution_hydrogens mixed
_atom_sites_solution_primary dual
_audit_creation_date 2018-05-30
_audit_creation_method
;
Olex2 1.2
(compiled 2017.01.04 svn.r3372 for OlexSys, GUI svn.r5292)
;
_cell_angle_alpha 90
_cell_angle_beta 99.725(10)
_cell_angle_gamma 90
_cell_formula_units_Z 2
_cell_length_a 7.0538(7)
_cell_length_b 8.4543(7)
_cell_length_c 8.3005(10)
_cell_measurement_reflns_used 1402
_cell_measurement_temperature 150.01(10)
_cell_measurement_theta_max 28.7700
_cell_measurement_theta_min 4.1190
_cell_volume 487.89(9)
_computing_cell_refinement 'CrysAlisPro 1.171.39.46 (Rigaku OD, 2018)'
_computing_data_collection 'CrysAlisPro 1.171.39.46 (Rigaku OD, 2018)'
_computing_data_reduction 'CrysAlisPro 1.171.39.46 (Rigaku OD, 2018)'
_computing_molecular_graphics 'Olex2 (Dolomanov et al., 2009)'
_computing_publication_material 'Olex2 (Dolomanov et al., 2009)'
_computing_structure_refinement 'ShelXL (Sheldrick, 2015)'
_computing_structure_solution 'ShelXT (Sheldrick, 2015)'
_diffrn_ambient_environment N~2~
_diffrn_ambient_temperature 150.01(10)
_diffrn_detector 'CCD plate'
_diffrn_detector_area_resol_mean 10.3744
_diffrn_detector_type Atlas
_diffrn_measured_fraction_theta_full 0.998
_diffrn_measured_fraction_theta_max 0.998
_diffrn_measurement_details
;
List of Runs (angles in degrees, time in seconds):

  # Type    Start    End  Width  t~exp~   \w     \q     \k     \f   Frames
--------------------------------------------------------------------------
  1  \w    -78.00   9.00   1.00    4.00    --  -11.22 -57.00  30.00   87
  2  \w    -37.00  59.00   1.00    4.00    --  -11.22  57.00-180.00   96
  3  \w    -15.00  69.00   1.00    4.00    --   11.38  57.00 -30.00   84
;
_diffrn_measurement_device 'four-circle diffractometer'
_diffrn_measurement_device_type 'New Xcalibur, Atlas'
_diffrn_measurement_method '\w scans'
_diffrn_orient_matrix_type 'CrysAlisPro convention (1999,Acta A55,543-557)'
_diffrn_orient_matrix_UB_11 -0.0166585000
_diffrn_orient_matrix_UB_12 -0.0080901000
_diffrn_orient_matrix_UB_13 -0.0862985000
_diffrn_orient_matrix_UB_21 0.0937677000
_diffrn_orient_matrix_UB_22 0.0291076000
_diffrn_orient_matrix_UB_23 -0.0024798000
_diffrn_orient_matrix_UB_31 0.0365760000
_diffrn_orient_matrix_UB_32 -0.0782758000
_diffrn_orient_matrix_UB_33 0.0079313000
_diffrn_radiation_monochromator graphite
_diffrn_radiation_probe x-ray
_diffrn_radiation_type MoK\a
_diffrn_radiation_wavelength 0.71073
_diffrn_reflns_av_R_equivalents 0.0247
_diffrn_reflns_av_unetI/netI 0.0434
_diffrn_reflns_Laue_measured_fraction_full 0.998
_diffrn_reflns_Laue_measured_fraction_max 0.998
_diffrn_reflns_limit_h_max 8
_diffrn_reflns_limit_h_min -8
_diffrn_reflns_limit_k_max 10
_diffrn_reflns_limit_k_min -9
_diffrn_reflns_limit_l_max 10
_diffrn_reflns_limit_l_min -7
_diffrn_reflns_number 3526
_diffrn_reflns_point_group_measured_fraction_full 0.939
_diffrn_reflns_point_group_measured_fraction_max 0.929
_diffrn_reflns_theta_full 25.242
_diffrn_reflns_theta_max 26.372
_diffrn_reflns_theta_min 3.465
_diffrn_source 'fine-focus sealed X-ray tube'
_diffrn_source_type 'Enhance (Mo) X-ray Source'
_diffrn_standards_number 0
_exptl_absorpt_coefficient_mu 0.081
_exptl_absorpt_correction_T_max 1.00000
_exptl_absorpt_correction_T_min 0.98614
_exptl_absorpt_correction_type multi-scan
_exptl_absorpt_process_details
;
CrysAlisPro 1.171.39.46 (Rigaku Oxford Diffraction, 2018)
Empirical absorption correction using spherical harmonics,
 implemented in SCALE3 ABSPACK scaling algorithm.
;
_exptl_crystal_colour yellow
_exptl_crystal_colour_primary yellow
_exptl_crystal_density_diffrn 1.275
_exptl_crystal_description block
_exptl_crystal_F_000 200
_exptl_crystal_size_max 0.517
_exptl_crystal_size_mid 0.287
_exptl_crystal_size_min 0.233
_refine_diff_density_max 0.155
_refine_diff_density_min -0.181
_refine_diff_density_rms 0.038
_refine_ls_abs_structure_details
;
 Flack x determined using 642 quotients [(I+)-(I-)]/[(I+)+(I-)]
 (Parsons, Flack and Wagner, Acta Cryst. B69 (2013) 249-259).
;
_refine_ls_extinction_method none
_refine_ls_goodness_of_fit_ref 1.093
_refine_ls_hydrogen_treatment mixed
_refine_ls_matrix_type full
_refine_ls_number_parameters 133
_refine_ls_number_reflns 1859
_refine_ls_number_restraints 1
_refine_ls_restrained_S_all 1.093
_refine_ls_R_factor_all 0.0471
_refine_ls_R_factor_gt 0.0380
_refine_ls_shift/su_max 0.000
_refine_ls_shift/su_mean 0.000
_refine_ls_structure_factor_coef Fsqd
_refine_ls_weighting_details 'w=1/[\s^2^(Fo^2^)+(0.0322P)^2^+0.0182P] where P=(Fo^2^+2Fc^2^)/3'
_refine_ls_weighting_scheme calc
_refine_ls_wR_factor_gt 0.0747
_refine_ls_wR_factor_ref 0.0806
_reflns_Friedel_coverage 0.739
_reflns_Friedel_fraction_full 0.872
_reflns_Friedel_fraction_max 0.849
_reflns_number_gt 1663
_reflns_number_total 1859
_reflns_threshold_expression 'I > 2\s(I)'
_cod_data_source_file jo8b01940_si_008.cif
_cod_data_source_block MED-1163F2_scale
_cod_database_code 4035265
_shelxl_version_number 2014/6
_shelx_space_group_comment
;
The symmetry employed for this shelxl refinement is uniquely defined
by the following loop, which should always be used as a source of
symmetry information in preference to the above space-group names.
They are only intended as comments.
;
_reflns_odcompleteness_completeness 99.72
_reflns_odcompleteness_iscentric 1
_reflns_odcompleteness_theta 26.32
_olex2_refinement_description
;
1. Fixed Uiso
 At 1.2 times of:
  All C(H) groups, All C(H,H) groups, All N(H,H) groups
2.a Secondary CH2 refined with riding coordinates:
 C1(H1A,H1B), C2(H2A,H2B), C3(H3A,H3B)
2.b Aromatic/amide H refined with riding coordinates:
 C5(H5), C9(H9), C10(H10), C11(H11), C12(H12)
;
_ins_header
;
TITL MED-1163F2_scale in P2(1)/m 
REM P2(1)/m (#11 in standard setting)
CELL 0.71073   7.053846   8.454304   8.300489  90.0000  99.7251  90.0000
ZERR    2.00   0.000659   0.000729   0.001003   0.0000   0.0097   0.0000
LATT  1
SYMM -x, y+1/2,-z 
SFAC C H O
UNIT 24.00 24.00 4.00
TREF
HKLF 4
END
;
_olex2_submission_special_instructions 'No special instructions were received'
_oxdiff_exptl_absorpt_empirical_details
;
Empirical correction (ABSPACK) includes:
- Absorption correction using spherical harmonics
- Frame scaling
;
_oxdiff_exptl_absorpt_empirical_full_max 1.068
_oxdiff_exptl_absorpt_empirical_full_min 0.961

loop_
_space_group_symop_operation_xyz
'x, y, z'
'-x, y+1/2, -z'

loop_
_atom_site_label
_atom_site_type_symbol
_atom_site_fract_x
_atom_site_fract_y
_atom_site_fract_z
_atom_site_U_iso_or_equiv
_atom_site_adp_type
_atom_site_occupancy
_atom_site_site_symmetry_order
_atom_site_calc_flag
_atom_site_refinement_flags_posn
C1 C 0.1691(3) 0.6246(3) 0.3103(3) 0.0245(6) Uani 1 1 d .
H1A H 0.2239 0.7254 0.2866 0.029 Uiso 1 1 calc R
H1B H 0.0593 0.6043 0.2254 0.029 Uiso 1 1 calc R
C2 C 0.3181(4) 0.4955(3) 0.3056(3) 0.0299(6) Uani 1 1 d .
H2A H 0.2583 0.3926 0.3101 0.036 Uiso 1 1 calc R
H2B H 0.3683 0.5022 0.2040 0.036 Uiso 1 1 calc R
C3 C 0.4817(4) 0.5132(3) 0.4492(3) 0.0305(7) Uani 1 1 d .
H3A H 0.5687 0.4242 0.4512 0.037 Uiso 1 1 calc R
H3B H 0.5533 0.6088 0.4354 0.037 Uiso 1 1 calc R
C4 C 0.4082(3) 0.5211(2) 0.6089(3) 0.0190(6) Uani 1 1 d .
C5 C 0.2302(3) 0.5749(3) 0.6147(3) 0.0221(6) Uani 1 1 d .
H5 H 0.1868 0.5736 0.7145 0.026 Uiso 1 1 calc R
C6 C 0.1020(3) 0.6353(3) 0.4713(3) 0.0235(6) Uani 1 1 d .
O7 O -0.0516(2) 0.6985(2) 0.4841(2) 0.0335(5) Uani 1 1 d .
C8 C 0.5410(3) 0.4717(3) 0.7589(3) 0.0188(5) Uani 1 1 d .
C9 C 0.7301(4) 0.5274(3) 0.7857(3) 0.0218(6) Uani 1 1 d .
H9 H 0.7702 0.5934 0.7083 0.026 Uiso 1 1 calc R
C10 C 0.8593(3) 0.4871(3) 0.9238(3) 0.0238(6) Uani 1 1 d .
H10 H 0.9838 0.5273 0.9403 0.029 Uiso 1 1 calc R
C11 C 0.8010(4) 0.3861(3) 1.0376(3) 0.0249(6) Uani 1 1 d .
H11 H 0.8865 0.3584 1.1312 0.030 Uiso 1 1 calc R
C12 C 0.6162(3) 0.3266(3) 1.0121(3) 0.0243(6) Uani 1 1 d .
H12 H 0.5794 0.2582 1.0890 0.029 Uiso 1 1 calc R
C13 C 0.4829(3) 0.3666(3) 0.8739(3) 0.0207(6) Uani 1 1 d .
N14 N 0.3003(3) 0.3036(3) 0.8540(3) 0.0283(6) Uani 1 1 d .
H14A H 0.290(4) 0.224(3) 0.909(4) 0.034 Uiso 1 1 d R
H14B H 0.228(4) 0.300(3) 0.751(4) 0.034 Uiso 1 1 d R

loop_
_atom_site_aniso_label
_atom_site_aniso_U_11
_atom_site_aniso_U_22
_atom_site_aniso_U_33
_atom_site_aniso_U_23
_atom_site_aniso_U_13
_atom_site_aniso_U_12
C1 0.0246(14) 0.0265(13) 0.0210(15) 0.0014(11) 0.0003(11) -0.0030(11)
C2 0.0380(15) 0.0312(14) 0.0214(15) 0.0000(12) 0.0074(12) 0.0060(13)
C3 0.0294(14) 0.0394(16) 0.0242(16) 0.0050(12) 0.0090(12) 0.0104(12)
C4 0.0224(13) 0.0160(12) 0.0186(15) 0.0006(9) 0.0032(11) -0.0026(10)
C5 0.0251(14) 0.0240(12) 0.0177(14) 0.0010(10) 0.0052(11) -0.0010(10)
C6 0.0213(12) 0.0207(12) 0.0274(15) 0.0023(10) 0.0011(11) -0.0024(10)
O7 0.0243(10) 0.0440(11) 0.0324(12) 0.0087(9) 0.0053(9) 0.0100(9)
C8 0.0186(12) 0.0180(12) 0.0210(14) -0.0019(11) 0.0068(10) 0.0032(10)
C9 0.0235(13) 0.0203(13) 0.0231(15) -0.0006(10) 0.0088(11) -0.0001(10)
C10 0.0208(12) 0.0231(13) 0.0272(15) -0.0062(11) 0.0032(11) -0.0029(11)
C11 0.0267(14) 0.0245(13) 0.0214(15) -0.0018(11) -0.0015(11) 0.0010(11)
C12 0.0287(14) 0.0239(13) 0.0218(15) 0.0025(11) 0.0082(12) 0.0014(11)
C13 0.0200(12) 0.0207(13) 0.0220(15) -0.0011(11) 0.0056(11) 0.0014(10)
N14 0.0225(12) 0.0321(13) 0.0292(15) 0.0115(11) 0.0012(10) -0.0058(10)

loop_
_atom_type_symbol
_atom_type_description
_atom_type_scat_dispersion_real
_atom_type_scat_dispersion_imag
_atom_type_scat_source
C C 0.0033 0.0016 'International Tables Vol C Tables 4.2.6.8 and 6.1.1.4'
H H 0.0000 0.0000 'International Tables Vol C Tables 4.2.6.8 and 6.1.1.4'
N N 0.0061 0.0033 'International Tables Vol C Tables 4.2.6.8 and 6.1.1.4'
O O 0.0106 0.0060 'International Tables Vol C Tables 4.2.6.8 and 6.1.1.4'

loop_
_exptl_crystal_face_index_h
_exptl_crystal_face_index_k
_exptl_crystal_face_index_l
_exptl_crystal_face_perp_dist
-9 0 -2 0.0869
10 0 0 0.1314
2 -1 11 0.1264
4 -5 -10 0.1063
4 -11 -2 0.2045
-1 9 -7 0.1850
0 7 9 0.1393
0 -10 -7 0.1643
9 3 -7 0.1675
-1 -12 1 0.2440
-7 8 5 0.1782
-6 -1 11 0.1764
7 3 -10 0.1586
-4 -3 -9 0.0986

loop_
_geom_angle_atom_site_label_1
_geom_angle_atom_site_label_2
_geom_angle_atom_site_label_3
_geom_angle
H1A C1 H1B 107.8
C2 C1 H1A 109.0
C2 C1 H1B 109.0
C6 C1 H1A 109.0
C6 C1 H1B 109.0
C6 C1 C2 113.0(2)
C1 C2 H2A 109.6
C1 C2 H2B 109.6
H2A C2 H2B 108.1
C3 C2 C1 110.2(2)
C3 C2 H2A 109.6
C3 C2 H2B 109.6
C2 C3 H3A 109.3
C2 C3 H3B 109.3
H3A C3 H3B 108.0
C4 C3 C2 111.5(2)
C4 C3 H3A 109.3
C4 C3 H3B 109.3
C5 C4 C3 120.7(2)
C5 C4 C8 121.7(2)
C8 C4 C3 117.6(2)
C4 C5 H5 118.6
C4 C5 C6 122.9(2)
C6 C5 H5 118.6
C5 C6 C1 117.5(2)
O7 C6 C1 121.4(2)
O7 C6 C5 121.0(2)
C9 C8 C4 119.3(2)
C9 C8 C13 118.8(2)
C13 C8 C4 121.9(2)
C8 C9 H9 119.1
C10 C9 C8 121.8(2)
C10 C9 H9 119.1
C9 C10 H10 120.4
C9 C10 C11 119.2(2)
C11 C10 H10 120.4
C10 C11 H11 119.9
C12 C11 C10 120.1(2)
C12 C11 H11 119.9
C11 C12 H12 119.2
C11 C12 C13 121.7(2)
C13 C12 H12 119.2
C12 C13 C8 118.4(2)
N14 C13 C8 122.2(2)
N14 C13 C12 119.4(2)
C13 N14 H14A 114.7(19)
C13 N14 H14B 119.2(17)
H14A N14 H14B 114(3)

loop_
_geom_bond_atom_site_label_1
_geom_bond_atom_site_label_2
_geom_bond_distance
C1 H1A 0.9700
C1 H1B 0.9700
C1 C2 1.520(3)
C1 C6 1.494(4)
C2 H2A 0.9700
C2 H2B 0.9700
C2 C3 1.520(4)
C3 H3A 0.9700
C3 H3B 0.9700
C3 C4 1.504(4)
C4 C5 1.344(3)
C4 C8 1.486(3)
C5 H5 0.9300
C5 C6 1.460(3)
C6 O7 1.228(3)
C8 C9 1.396(3)
C8 C13 1.414(3)
C9 H9 0.9300
C9 C10 1.381(4)
C10 H10 0.9300
C10 C11 1.386(3)
C11 H11 0.9300
C11 C12 1.380(3)
C12 H12 0.9300
C12 C13 1.397(3)
C13 N14 1.378(3)
N14 H14A 0.83(3)
N14 H14B 0.92(3)

loop_
_exptl_oxdiff_crystal_face_indexfrac_h
_exptl_oxdiff_crystal_face_indexfrac_k
_exptl_oxdiff_crystal_face_indexfrac_l
_exptl_oxdiff_crystal_face_x
_exptl_oxdiff_crystal_face_y
_exptl_oxdiff_crystal_face_z
-8.9946 -0.0048 -1.9982 0.3223 -0.8386 -0.3445
9.9939 0.0054 -0.0007 -0.1665 0.9373 0.3651
1.9997 -0.9982 10.9932 -0.9739 0.1312 0.2385
3.9989 -4.9919 -9.9957 0.8364 0.2545 0.4577
4.0015 -10.9855 -2.0018 0.1950 0.0604 0.9904
-1.0031 8.9896 -6.9936 0.5475 0.1850 -0.7958
-0.0021 6.9919 8.9965 -0.8329 0.1810 -0.4760
0.0033 -9.9886 -6.9984 0.6847 -0.2731 0.7265
8.9930 3.0018 -6.9958 0.4296 0.9480 0.0385
-0.9949 -11.9872 0.9965 0.0276 -0.4447 0.9098
-6.9984 7.9871 4.9996 -0.3795 -0.4361 -0.8415
-5.9954 -1.0025 10.9938 -0.8408 -0.6186 -0.0536
6.9941 3.0008 -9.9939 0.7217 0.7679 -0.0583
-3.9969 -2.9985 -8.9953 0.8671 -0.4398 0.0172
